data_7204906
loop_
_publ_author_name
'Thirumurugan, A.'
'Pati, Swapan K.'
'Green, Mark A.'
'Natarajan, Srinivasan'

_publ_section_title
;
 Observation of tancoite-like chains in a one-dimensional metal?organic
 polymer
;
_journal_issue 12
_journal_name_full 'Journal of Materials Chemistry'
_journal_page_first 2937
_journal_paper_doi 10.1039/b310778g
_journal_volume 13
_journal_year 2003
_chemical_formula_sum 'C21 H14 O7 Y'
_chemical_formula_weight 467.23
_chemical_name_systematic
;
 ?
;
_space_group_IT_number 15
_symmetry_cell_setting monoclinic
_symmetry_space_group_name_Hall '-C 2yc'
_symmetry_space_group_name_H-M 'C 1 2/c 1'
_atom_sites_solution_hydrogens geom
_atom_sites_solution_primary direct
_atom_sites_solution_secondary difmap
_audit_creation_method SHELXL-97
_cell_angle_alpha 90.00
_cell_angle_beta 104.1790(10)
_cell_angle_gamma 90.00
_cell_formula_units_Z 8
_cell_length_a 20.9371(5)
_cell_length_b 21.3218(4)
_cell_length_c 8.1858(2)
_cell_measurement_temperature 293(2)
_cell_volume 3542.95(14)
_computing_cell_refinement 'Siemens XSCANS'
_computing_data_collection 'Siemens XSCANS'
_computing_data_reduction 'Siemens SHELXTL'
_computing_molecular_graphics DIAMOND
_computing_publication_material 'SIEMENS SHELXTL'
_computing_structure_refinement 'SHELXL-97 (Sheldrick, 1997)'
_computing_structure_solution 'SHELXS-97 (Sheldrick, 1990)'
_diffrn_ambient_temperature 293(2)
_diffrn_measured_fraction_theta_full 0.996
_diffrn_measured_fraction_theta_max 0.996
_diffrn_measurement_device_type 'Siemens SMART-CCD'
_diffrn_measurement_method '/w scans'
_diffrn_radiation_monochromator graphite
_diffrn_radiation_source 'fine-focus sealed tube'
_diffrn_radiation_type MoK\a
_diffrn_radiation_wavelength 0.71073
_diffrn_reflns_av_R_equivalents 0.0584
_diffrn_reflns_av_sigmaI/netI 0.0718
_diffrn_reflns_limit_h_max 11
_diffrn_reflns_limit_h_min -23
_diffrn_reflns_limit_k_max 23
_diffrn_reflns_limit_k_min -23
_diffrn_reflns_limit_l_max 8
_diffrn_reflns_limit_l_min -9
_diffrn_reflns_number 7296
_diffrn_reflns_theta_full 23.28
_diffrn_reflns_theta_max 23.28
_diffrn_reflns_theta_min 1.39
_exptl_absorpt_coefficient_mu 3.337
_exptl_absorpt_correction_T_max 1.000000
_exptl_absorpt_correction_T_min 0.777419
_exptl_absorpt_correction_type 'Empirical SADABS'
_exptl_crystal_colour colorless
_exptl_crystal_density_diffrn 1.752
_exptl_crystal_density_method 'not measured'
_exptl_crystal_description rod-like
_exptl_crystal_F_000 1880
_exptl_crystal_size_max 0.40
_exptl_crystal_size_mid 0.28
_exptl_crystal_size_min 0.28
_refine_diff_density_max 0.346
_refine_diff_density_min -0.440
_refine_diff_density_rms 0.095
_refine_ls_extinction_coef 0.00058(12)
_refine_ls_extinction_expression Fc^*^=kFc[1+0.001xFc^2^\l^3^/sin(2\q)]^-1/4^
_refine_ls_extinction_method SHELXL
_refine_ls_goodness_of_fit_ref 1.024
_refine_ls_hydrogen_treatment mixed
_refine_ls_matrix_type full
_refine_ls_number_parameters 272
_refine_ls_number_reflns 2551
_refine_ls_number_restraints 2
_refine_ls_restrained_S_all 1.024
_refine_ls_R_factor_all 0.0709
_refine_ls_R_factor_gt 0.0378
_refine_ls_shift/su_max 0.001
_refine_ls_shift/su_mean 0.000
_refine_ls_structure_factor_coef Fsqd
_refine_ls_weighting_details 'calc w=1/[\s^2^(Fo^2^)+(0.0245P)^2^+3.3433P] where P=(Fo^2^+2Fc^2^)/3'
_refine_ls_weighting_scheme calc
_refine_ls_wR_factor_gt 0.0702
_refine_ls_wR_factor_ref 0.0816
_reflns_number_gt 1807
_reflns_number_total 2551
_reflns_threshold_expression >2sigma(I)
_cod_data_source_file b310778g.txt
_cod_data_source_block sad
_cod_depositor_comments
;
The following automatic conversions were performed:
'_symmetry_cell_setting' value 'Monoclinic' changed to 'monoclinic'
according to '/home/saulius/struct/CIF-dictionaries/cif_core.dic'
dictionary named 'cif_core.dic' version 2.4.1 from 2010-06-29.

Automatic conversion script
Id: cif_fix_enum 1527 2010-12-29 10:47:43Z saulius 
;
_cod_original_sg_symbol_H-M C2/c
_cod_database_code 7204906

loop_
_symmetry_equiv_pos_as_xyz
'x, y, z'
'-x, y, -z+1/2'
'x+1/2, y+1/2, z'
'-x+1/2, y+1/2, -z+1/2'
'-x, -y, -z'
'x, -y, z-1/2'
'-x+1/2, -y+1/2, -z'
'x+1/2, -y+1/2, z-1/2'

loop_
_atom_site_label
_atom_site_type_symbol
_atom_site_fract_x
_atom_site_fract_y
_atom_site_fract_z
_atom_site_U_iso_or_equiv
_atom_site_adp_type
_atom_site_occupancy
_atom_site_symmetry_multiplicity
_atom_site_calc_flag
_atom_site_refinement_flags
_atom_site_disorder_assembly
_atom_site_disorder_group
Y1 Y 0.0000 0.28632(3) 0.2500 0.0200(2) Uani 1 2 d S . .
Y2 Y 0.0000 0.20768(3) -0.2500 0.0194(2) Uani 1 2 d S . .
O1 O 0.06835(15) 0.21044(13) 0.3783(4) 0.0253(8) Uani 1 1 d . . .
O2 O 0.03376(16) 0.35253(13) 0.4959(4) 0.0289(8) Uani 1 1 d . . .
O3 O 0.05682(15) 0.24664(14) 0.0475(4) 0.0246(8) Uani 1 1 d . . .
O4 O 0.08969(19) 0.35731(18) 0.2372(5) 0.0435(10) Uani 1 1 d D . .
O5 O 0.04746(16) 0.14915(14) -0.4195(4) 0.0304(9) Uani 1 1 d . . .
O6 O 0.09524(16) 0.16588(14) -0.0651(4) 0.0308(9) Uani 1 1 d . . .
O7 O 0.06571(15) 0.28770(13) -0.2854(4) 0.0245(8) Uani 1 1 d . . .
C1 C 0.1024(2) 0.2062(2) 0.0490(6) 0.0248(12) Uani 1 1 d . . .
C2 C 0.1671(2) 0.2091(2) 0.1788(6) 0.0238(11) Uani 1 1 d . . .
C3 C 0.2082(3) 0.2594(2) 0.1641(7) 0.0381(14) Uani 1 1 d . . .
H1 H 0.1927 0.2909 0.0858 0.046 Uiso 1 1 calc R . .
C4 C 0.2719(3) 0.2629(3) 0.2650(7) 0.0428(16) Uani 1 1 d . . .
H2 H 0.2993 0.2959 0.2521 0.051 Uiso 1 1 calc R . .
C5 C 0.2941(3) 0.2173(3) 0.3841(7) 0.0451(16) Uani 1 1 d . . .
H3 H 0.3361 0.2199 0.4552 0.054 Uiso 1 1 calc R . .
C6 C 0.2536(3) 0.1679(3) 0.3968(6) 0.0370(14) Uani 1 1 d . . .
H4 H 0.2694 0.1370 0.4767 0.044 Uiso 1 1 calc R . .
C7 C 0.1896(2) 0.1619(2) 0.2946(6) 0.0258(12) Uani 1 1 d . . .
C8 C 0.1517(2) 0.1043(2) 0.3123(5) 0.0247(12) Uani 1 1 d . . .
C9 C 0.1763(3) 0.0477(2) 0.2665(6) 0.0383(14) Uani 1 1 d . . .
H5 H 0.2131 0.0484 0.2220 0.046 Uiso 1 1 calc R . .
C10 C 0.1472(3) -0.0093(3) 0.2854(7) 0.0474(17) Uani 1 1 d . . .
H6 H 0.1645 -0.0462 0.2537 0.057 Uiso 1 1 calc R . .
C11 C 0.0925(3) -0.0112(3) 0.3516(7) 0.0450(16) Uani 1 1 d . . .
H7 H 0.0719 -0.0492 0.3618 0.054 Uiso 1 1 calc R . .
C12 C 0.0689(3) 0.0444(2) 0.4024(6) 0.0335(13) Uani 1 1 d . . .
H8 H 0.0329 0.0432 0.4501 0.040 Uiso 1 1 calc R . .
C13 C 0.0975(2) 0.1019(2) 0.3841(6) 0.0224(12) Uani 1 1 d . . .
C14 C 0.0691(2) 0.1577(2) 0.4509(6) 0.0216(11) Uani 1 1 d . . .
C21 C 0.0568(2) 0.3415(2) -0.3491(6) 0.0235(12) Uani 1 1 d . . .
C22 C 0.0784(2) 0.3962(2) -0.2290(6) 0.0226(12) Uani 1 1 d . . .
C23 C 0.0358(2) 0.44484(19) -0.2078(6) 0.0231(12) Uani 1 1 d . . .
C24 C 0.0625(3) 0.4954(2) -0.1046(6) 0.0323(13) Uani 1 1 d . . .
H9 H 0.0355 0.5286 -0.0916 0.039 Uiso 1 1 calc R . .
C25 C 0.1278(3) 0.4967(2) -0.0224(7) 0.0432(15) Uani 1 1 d . . .
H10 H 0.1445 0.5308 0.0453 0.052 Uiso 1 1 calc R . .
C26 C 0.1697(3) 0.4475(2) -0.0389(6) 0.0387(14) Uani 1 1 d . . .
H11 H 0.2139 0.4482 0.0188 0.046 Uiso 1 1 calc R . .
C27 C 0.1440(2) 0.3978(2) -0.1431(6) 0.0295(13) Uani 1 1 d . . .
H12 H 0.1715 0.3647 -0.1554 0.035 Uiso 1 1 calc R . .
H51 H 0.101(3) 0.361(3) 0.133(4) 0.12(3) Uiso 1 1 d D . .
H52 H 0.098(4) 0.3940(19) 0.303(7) 0.13(3) Uiso 1 1 d D . .

loop_
_atom_site_aniso_label
_atom_site_aniso_U_11
_atom_site_aniso_U_22
_atom_site_aniso_U_33
_atom_site_aniso_U_23
_atom_site_aniso_U_13
_atom_site_aniso_U_12
Y1 0.0224(4) 0.0218(4) 0.0161(4) 0.000 0.0052(3) 0.000
Y2 0.0229(4) 0.0205(4) 0.0153(4) 0.000 0.0057(3) 0.000
O1 0.0270(19) 0.0257(18) 0.0234(19) 0.0050(16) 0.0062(15) 0.0050(16)
O2 0.039(2) 0.0271(19) 0.021(2) -0.0009(15) 0.0081(17) -0.0013(16)
O3 0.0242(19) 0.0337(19) 0.0169(19) -0.0006(14) 0.0072(15) 0.0052(17)
O4 0.050(3) 0.052(3) 0.036(3) -0.014(2) 0.026(2) -0.024(2)
O5 0.044(2) 0.0303(19) 0.020(2) 0.0044(15) 0.0143(18) 0.0113(17)
O6 0.033(2) 0.0307(19) 0.023(2) -0.0095(16) -0.0031(17) 0.0058(17)
O7 0.0254(19) 0.0214(18) 0.029(2) 0.0021(16) 0.0109(16) -0.0008(16)
C1 0.030(3) 0.028(3) 0.018(3) 0.004(2) 0.009(2) -0.002(3)
C2 0.014(3) 0.037(3) 0.025(3) -0.008(2) 0.014(2) 0.000(2)
C3 0.039(4) 0.048(3) 0.031(4) -0.007(3) 0.017(3) -0.003(3)
C4 0.028(3) 0.060(4) 0.047(4) -0.023(3) 0.021(3) -0.017(3)
C5 0.021(3) 0.075(5) 0.034(4) -0.023(3) -0.002(3) 0.009(3)
C6 0.028(3) 0.051(4) 0.027(3) -0.014(3) -0.002(3) 0.016(3)
C7 0.025(3) 0.035(3) 0.018(3) -0.003(2) 0.007(2) 0.010(3)
C8 0.025(3) 0.035(3) 0.010(3) -0.002(2) -0.005(2) 0.006(2)
C9 0.042(4) 0.046(4) 0.027(3) -0.007(3) 0.008(3) 0.020(3)
C10 0.065(5) 0.033(3) 0.037(4) -0.009(3) 0.000(3) 0.024(3)
C11 0.069(5) 0.030(3) 0.030(3) -0.001(3) 0.000(3) 0.006(3)
C12 0.048(4) 0.030(3) 0.022(3) 0.003(2) 0.007(3) 0.004(3)
C13 0.024(3) 0.025(3) 0.016(3) 0.002(2) 0.002(2) 0.008(2)
C14 0.015(3) 0.029(3) 0.017(3) 0.000(2) -0.004(2) -0.001(2)
C21 0.015(3) 0.030(3) 0.031(3) -0.001(2) 0.014(2) -0.007(2)
C22 0.032(3) 0.022(3) 0.018(3) 0.000(2) 0.012(2) -0.004(2)
C23 0.032(3) 0.021(3) 0.020(3) 0.004(2) 0.013(2) -0.006(2)
C24 0.040(4) 0.027(3) 0.037(3) -0.008(3) 0.024(3) -0.008(3)
C25 0.057(4) 0.041(4) 0.037(4) -0.021(3) 0.023(3) -0.018(3)
C26 0.038(4) 0.051(4) 0.025(3) -0.007(3) 0.005(3) -0.011(3)
C27 0.031(3) 0.035(3) 0.025(3) -0.001(2) 0.011(3) -0.002(3)

loop_
_atom_type_symbol
_atom_type_description
_atom_type_scat_dispersion_real
_atom_type_scat_dispersion_imag
_atom_type_scat_source
C C 0.0033 0.0016 'International Tables Vol C Tables 4.2.6.8 and 6.1.1.4'
H H 0.0000 0.0000 'International Tables Vol C Tables 4.2.6.8 and 6.1.1.4'
O O 0.0106 0.0060 'International Tables Vol C Tables 4.2.6.8 and 6.1.1.4'
Y Y -2.7962 3.5667 'International Tables Vol C Tables 4.2.6.8 and 6.1.1.4'

loop_
_geom_angle_atom_site_label_1
_geom_angle_atom_site_label_2
_geom_angle_atom_site_label_3
_geom_angle
_geom_angle_site_symmetry_1
_geom_angle_site_symmetry_3
_geom_angle_publ_flag
O1 Y1 O1 87.68(15) 2 . ?
O1 Y1 O3 77.96(11) 2 . ?
O1 Y1 O3 72.78(10) . . ?
O1 Y1 O3 72.77(10) 2 2 ?
O1 Y1 O3 77.96(11) . 2 ?
O3 Y1 O3 139.04(14) . 2 ?
O1 Y1 O2 146.47(11) 2 . ?
O1 Y1 O2 90.50(10) . . ?
O3 Y1 O2 133.03(11) . . ?
O3 Y1 O2 74.11(10) 2 . ?
O1 Y1 O2 90.50(10) 2 2 ?
O1 Y1 O2 146.47(11) . 2 ?
O3 Y1 O2 74.11(10) . 2 ?
O3 Y1 O2 133.03(11) 2 2 ?
O2 Y1 O2 108.55(15) . 2 ?
O1 Y1 O4 93.34(12) 2 2 ?
O1 Y1 O4 147.02(12) . 2 ?
O3 Y1 O4 139.59(12) . 2 ?
O3 Y1 O4 70.96(12) 2 2 ?
O2 Y1 O4 70.88(12) . 2 ?
O2 Y1 O4 66.50(12) 2 2 ?
O1 Y1 O4 147.02(12) 2 . ?
O1 Y1 O4 93.34(12) . . ?
O3 Y1 O4 70.96(12) . . ?
O3 Y1 O4 139.59(12) 2 . ?
O2 Y1 O4 66.50(12) . . ?
O2 Y1 O4 70.88(12) 2 . ?
O4 Y1 O4 103.09(19) 2 . ?
O7 Y2 O7 81.63(15) . 2_554 ?
O7 Y2 O5 88.01(11) . . ?
O7 Y2 O5 150.16(11) 2_554 . ?
O7 Y2 O5 150.16(11) . 2_554 ?
O7 Y2 O5 88.01(11) 2_554 2_554 ?
O5 Y2 O5 113.24(16) . 2_554 ?
O7 Y2 O6 130.46(11) . 2_554 ?
O7 Y2 O6 85.53(11) 2_554 2_554 ?
O5 Y2 O6 80.09(12) . 2_554 ?
O5 Y2 O6 75.93(11) 2_554 2_554 ?
O7 Y2 O6 85.53(11) . . ?
O7 Y2 O6 130.46(11) 2_554 . ?
O5 Y2 O6 75.93(11) . . ?
O5 Y2 O6 80.09(12) 2_554 . ?
O6 Y2 O6 135.67(15) 2_554 . ?
O7 Y2 O3 73.85(10) . . ?
O7 Y2 O3 77.83(10) 2_554 . ?
O5 Y2 O3 125.91(10) . . ?
O5 Y2 O3 76.64(10) 2_554 . ?
O6 Y2 O3 148.25(11) 2_554 . ?
O6 Y2 O3 52.65(10) . . ?
O7 Y2 O3 77.84(10) . 2_554 ?
O7 Y2 O3 73.85(10) 2_554 2_554 ?
O5 Y2 O3 76.64(10) . 2_554 ?
O5 Y2 O3 125.91(10) 2_554 2_554 ?
O6 Y2 O3 52.65(10) 2_554 2_554 ?
O6 Y2 O3 148.25(11) . 2_554 ?
O3 Y2 O3 142.32(14) . 2_554 ?
O7 Y2 C1 76.29(12) . . ?
O7 Y2 C1 104.73(13) 2_554 . ?
O5 Y2 C1 99.80(13) . . ?
O5 Y2 C1 79.47(12) 2_554 . ?
O6 Y2 C1 152.99(13) 2_554 . ?
O6 Y2 C1 25.90(11) . . ?
O3 Y2 C1 26.95(11) . . ?
O3 Y2 C1 153.99(12) 2_554 . ?
O7 Y2 C1 104.73(13) . 2_554 ?
O7 Y2 C1 76.29(12) 2_554 2_554 ?
O5 Y2 C1 79.47(12) . 2_554 ?
O5 Y2 C1 99.79(13) 2_554 2_554 ?
O6 Y2 C1 25.90(11) 2_554 2_554 ?
O6 Y2 C1 152.99(13) . 2_554 ?
O3 Y2 C1 153.99(12) . 2_554 ?
O3 Y2 C1 26.95(11) 2_554 2_554 ?
C1 Y2 C1 178.69(19) . 2_554 ?
C14 O1 Y1 142.3(3) . . ?
C21 O2 Y1 133.5(3) 1_556 . ?
C1 O3 Y1 135.9(3) . . ?
C1 O3 Y2 87.8(3) . . ?
Y1 O3 Y2 124.82(12) . . ?
Y1 O4 H51 117(4) . . ?
Y1 O4 H52 122(5) . . ?
H51 O4 H52 113(6) . . ?
C14 O5 Y2 137.3(3) 1_554 . ?
C1 O6 Y2 98.5(3) . . ?
C21 O7 Y2 135.3(3) . . ?
O6 C1 O3 120.1(4) . . ?
O6 C1 C2 118.6(4) . . ?
O3 C1 C2 121.1(4) . . ?
O6 C1 Y2 55.6(2) . . ?
O3 C1 Y2 65.2(2) . . ?
C2 C1 Y2 166.0(3) . . ?
C7 C2 C3 120.2(4) . . ?
C7 C2 C1 123.3(4) . . ?
C3 C2 C1 116.0(4) . . ?
C4 C3 C2 120.8(5) . . ?
C4 C3 H1 119.6 . . ?
C2 C3 H1 119.6 . . ?
C5 C4 C3 119.6(5) . . ?
C5 C4 H2 120.2 . . ?
C3 C4 H2 120.2 . . ?
C6 C5 C4 119.2(5) . . ?
C6 C5 H3 120.4 . . ?
C4 C5 H3 120.4 . . ?
C5 C6 C7 122.9(5) . . ?
C5 C6 H4 118.6 . . ?
C7 C6 H4 118.6 . . ?
C2 C7 C6 117.3(5) . . ?
C2 C7 C8 124.6(4) . . ?
C6 C7 C8 118.1(5) . . ?
C9 C8 C13 118.0(5) . . ?
C9 C8 C7 116.6(5) . . ?
C13 C8 C7 125.2(4) . . ?
C10 C9 C8 121.8(5) . . ?
C10 C9 H5 119.1 . . ?
C8 C9 H5 119.1 . . ?
C11 C10 C9 120.0(5) . . ?
C11 C10 H6 120.0 . . ?
C9 C10 H6 120.0 . . ?
C10 C11 C12 118.8(6) . . ?
C10 C11 H7 120.6 . . ?
C12 C11 H7 120.6 . . ?
C13 C12 C11 121.9(5) . . ?
C13 C12 H8 119.1 . . ?
C11 C12 H8 119.1 . . ?
C12 C13 C8 119.5(4) . . ?
C12 C13 C14 116.3(4) . . ?
C8 C13 C14 124.1(4) . . ?
O5 C14 O1 123.7(4) 1_556 . ?
O5 C14 C13 116.7(4) 1_556 . ?
O1 C14 C13 119.7(4) . . ?
O7 C21 O2 124.7(4) . 1_554 ?
O7 C21 C22 116.2(4) . . ?
O2 C21 C22 119.1(4) 1_554 . ?
C27 C22 C23 120.0(4) . . ?
C27 C22 C21 116.7(4) . . ?
C23 C22 C21 123.2(4) . . ?
C24 C23 C22 118.1(4) . . ?
C24 C23 C23 119.3(4) . 2_554 ?
C22 C23 C23 122.6(3) . 2_554 ?
C25 C24 C23 121.1(5) . . ?
C25 C24 H9 119.5 . . ?
C23 C24 H9 119.5 . . ?
C24 C25 C26 121.0(5) . . ?
C24 C25 H10 119.5 . . ?
C26 C25 H10 119.5 . . ?
C27 C26 C25 118.5(5) . . ?
C27 C26 H11 120.7 . . ?
C25 C26 H11 120.7 . . ?
C22 C27 C26 121.3(5) . . ?
C22 C27 H12 119.4 . . ?
C26 C27 H12 119.4 . . ?

loop_
_geom_bond_atom_site_label_1
_geom_bond_atom_site_label_2
_geom_bond_distance
_geom_bond_site_symmetry_2
_geom_bond_publ_flag
Y1 O1 2.243(3) 2 ?
Y1 O1 2.243(3) . ?
Y1 O3 2.418(3) . ?
Y1 O3 2.418(3) 2 ?
Y1 O2 2.418(3) . ?
Y1 O2 2.418(3) 2 ?
Y1 O4 2.434(4) 2 ?
Y1 O4 2.434(4) . ?
Y2 O7 2.254(3) . ?
Y2 O7 2.254(3) 2_554 ?
Y2 O5 2.269(3) . ?
Y2 O5 2.269(3) 2_554 ?
Y2 O6 2.363(3) 2_554 ?
Y2 O6 2.363(3) . ?
Y2 O3 2.572(3) . ?
Y2 O3 2.572(3) 2_554 ?
Y2 C1 2.831(5) . ?
Y2 C1 2.831(5) 2_554 ?
O1 C14 1.270(5) . ?
O2 C21 1.265(5) 1_556 ?
O3 C1 1.284(5) . ?
O4 H51 0.943(10) . ?
O4 H52 0.943(10) . ?
O5 C14 1.265(5) 1_554 ?
O6 C1 1.250(5) . ?
O7 C21 1.255(5) . ?
C1 C2 1.505(6) . ?
C2 C7 1.384(6) . ?
C2 C3 1.398(6) . ?
C3 C4 1.387(7) . ?
C3 H1 0.9300 . ?
C4 C5 1.375(7) . ?
C4 H2 0.9300 . ?
C5 C6 1.372(7) . ?
C5 H3 0.9300 . ?
C6 C7 1.402(7) . ?
C6 H4 0.9300 . ?
C7 C8 1.489(6) . ?
C8 C9 1.398(6) . ?
C8 C13 1.402(6) . ?
C9 C10 1.384(7) . ?
C9 H5 0.9300 . ?
C10 C11 1.382(8) . ?
C10 H6 0.9300 . ?
C11 C12 1.388(7) . ?
C11 H7 0.9300 . ?
C12 C13 1.387(6) . ?
C12 H8 0.9300 . ?
C13 C14 1.493(6) . ?
C14 O5 1.265(5) 1_556 ?
C21 O2 1.265(5) 1_554 ?
C21 C22 1.521(6) . ?
C22 C27 1.382(6) . ?
C22 C23 1.407(6) . ?
C23 C24 1.399(6) . ?
C23 C23 1.489(9) 2_554 ?
C24 C25 1.368(7) . ?
C24 H9 0.9300 . ?
C25 C26 1.393(7) . ?
C25 H10 0.9300 . ?
C26 C27 1.385(6) . ?
C26 H11 0.9300 . ?
C27 H12 0.9300 . ?
